data_2311653
loop_
_publ_author_name
'Joseph, Sumy'
'Sathishkumar, Ranganathan'

_publ_section_title
;
 Succinate esters: odd-even effects in melting points.
;
_journal_issue 'Pt 5'
_journal_name_full 'Acta crystallographica Section B, Structural science, crystal engineering and materials'
_journal_page_first 839
_journal_page_last 846
_journal_paper_doi 10.1107/S2052520614013730
_journal_volume 70
_journal_year 2014
_chemical_formula_moiety 'C10 H18 O4'
_chemical_formula_sum 'C10 H18 O4'
_chemical_formula_weight 202.24
_chemical_name_common 'Di-n-propyl succinate'
_space_group_IT_number 2
_space_group_name_Hall '-P 1'
_space_group_name_H-M_alt 'P -1'
_symmetry_cell_setting triclinic
_symmetry_space_group_name_Hall '-P 1'
_symmetry_space_group_name_H-M 'P -1'
_atom_sites_solution_hydrogens geom
_atom_sites_solution_primary direct
_atom_sites_solution_secondary difmap
_cell_angle_alpha 113.011(6)
_cell_angle_beta 90.935(6)
_cell_angle_gamma 97.047(6)
_cell_formula_units_Z 1
_cell_length_a 4.3722(17)
_cell_length_b 7.829(3)
_cell_length_c 8.718(4)
_cell_measurement_reflns_used 2242
_cell_measurement_temperature 90
_cell_measurement_theta_max 25.4
_cell_measurement_theta_min 2.5
_cell_volume 271.92(19)
_computing_cell_refinement 'Bruker SMART V5.628, (Bruker, 2004)'
_computing_data_collection 'Bruker SMART V5.628, (Bruker, 2004)'
_computing_data_reduction 'Bruker SAINT V6.45a, (Bruker, 2004)'
_computing_molecular_graphics 'Ortep-3 for Windows (Farrugia, 1997)'
_computing_publication_material 'PLATON (Spek, 2003)'
_computing_structure_refinement 'SHELXL-97 (Sheldrick, 1997)'
_computing_structure_solution 'SHELXTL V6.14 (Bruker, 2000)'
_diffrn_ambient_temperature 90
_diffrn_measured_fraction_theta_full 0.995
_diffrn_measured_fraction_theta_max 0.995
_diffrn_measurement_device_type 'Bruker SMART CCD area detector'
_diffrn_measurement_method '\f and \w scans'
_diffrn_radiation_monochromator graphite
_diffrn_radiation_source 'fine-focus sealed tube'
_diffrn_radiation_type MoK\a
_diffrn_radiation_wavelength 0.71073
_diffrn_reflns_av_R_equivalents 0.0240
_diffrn_reflns_av_sigmaI/netI 0.0250
_diffrn_reflns_limit_h_max 5
_diffrn_reflns_limit_h_min -5
_diffrn_reflns_limit_k_max 9
_diffrn_reflns_limit_k_min -9
_diffrn_reflns_limit_l_max 10
_diffrn_reflns_limit_l_min -10
_diffrn_reflns_number 2603
_diffrn_reflns_reduction_process
;
;
_diffrn_reflns_theta_full 25.40
_diffrn_reflns_theta_max 25.40
_diffrn_reflns_theta_min 2.54
_exptl_absorpt_coefficient_mu 0.094
_exptl_absorpt_correction_T_max 0.972
_exptl_absorpt_correction_T_min 0.968
_exptl_absorpt_correction_type multi-scan
_exptl_absorpt_process_details '(SADABS; Sheldrick, 1996)'
_exptl_crystal_colour colourless
_exptl_crystal_density_diffrn 1.235
_exptl_crystal_density_method 'Not Measured'
_exptl_crystal_description cylindrical
_exptl_crystal_F_000 110
_exptl_crystal_size_max 0.350
_exptl_crystal_size_mid 0.300
_exptl_crystal_size_min 0.300
_refine_diff_density_max 0.209
_refine_diff_density_min -0.220
_refine_ls_extinction_method none
_refine_ls_goodness_of_fit_ref 1.075
_refine_ls_hydrogen_treatment mixed
_refine_ls_matrix_type full
_refine_ls_number_parameters 100
_refine_ls_number_reflns 999
_refine_ls_number_restraints 0
_refine_ls_restrained_S_all 1.075
_refine_ls_R_factor_all 0.0330
_refine_ls_R_factor_gt 0.0314
_refine_ls_shift/su_max 0.000
_refine_ls_shift/su_mean 0.000
_refine_ls_structure_factor_coef Fsqd
_refine_ls_weighting_details 'calc w=1/[\s^2^(Fo^2^)+(0.0402P)^2^+0.0692P] where P=(Fo^2^+2Fc^2^)/3'
_refine_ls_weighting_scheme calc
_refine_ls_wR_factor_gt 0.0804
_refine_ls_wR_factor_ref 0.0817
_reflns_number_gt 935
_reflns_number_total 999
_reflns_threshold_expression >2\s(i)
_cod_data_source_file bm5064sup1.cif
_cod_data_source_block DnPS
_cod_database_code 2311653

loop_
_symmetry_equiv_pos_site_id
_symmetry_equiv_pos_as_xyz
1 x,y,z
2 -x,-y,-z

loop_
_atom_site_aniso_label
_atom_site_aniso_U_11
_atom_site_aniso_U_22
_atom_site_aniso_U_33
_atom_site_aniso_U_12
_atom_site_aniso_U_13
_atom_site_aniso_U_23
O1 0.0253(4) 0.0213(4) 0.0201(4) 0.0086(3) 0.0034(3) 0.0114(3)
O2 0.0306(4) 0.0252(4) 0.0219(4) 0.0101(3) 0.0068(3) 0.0113(3)
C1 0.0400(7) 0.0267(6) 0.0223(6) 0.0074(5) 0.0028(5) 0.0127(5)
C2 0.0260(6) 0.0216(6) 0.0259(6) 0.0047(4) 0.0023(4) 0.0141(5)
C3 0.0244(6) 0.0195(6) 0.0225(6) 0.0076(4) 0.0022(4) 0.0100(4)
C4 0.0175(5) 0.0187(5) 0.0180(5) -0.0007(4) -0.0013(4) 0.0082(4)
C5 0.0230(6) 0.0189(6) 0.0178(5) 0.0043(4) 0.0011(4) 0.0078(4)

loop_
_atom_site_type_symbol
_atom_site_label
_atom_site_fract_x
_atom_site_fract_y
_atom_site_fract_z
_atom_site_U_iso_or_equiv
_atom_site_thermal_displace_type
_atom_site_occupancy
O O1 0.33482(16) 0.71292(10) 0.79950(9) 0.0207(2) Uani 1.000
O O2 0.17653(18) 0.75988(10) 1.05499(9) 0.0247(2) Uani 1.000
C C1 0.1500(3) 0.73644(17) 0.48325(14) 0.0285(4) Uani 1.000
C C2 0.2607(3) 0.90176(15) 0.64608(14) 0.0229(3) Uani 1.000
C C3 0.1773(2) 0.86658(15) 0.79940(13) 0.0212(3) Uani 1.000
C C4 0.3108(2) 0.67332(14) 0.93546(12) 0.0181(3) Uani 1.000
C C5 0.4678(2) 0.50657(14) 0.91685(12) 0.0196(3) Uani 1.000
H H1 -0.078(4) 0.701(2) 0.4780(18) 0.039(4) Uiso 1.000
H H2 0.195(3) 0.7641(19) 0.3851(19) 0.036(4) Uiso 1.000
H H3 0.245(3) 0.625(2) 0.4741(17) 0.037(4) Uiso 1.000
H H4 0.486(3) 0.9362(18) 0.6530(16) 0.029(3) Uiso 1.000
H H5 0.164(3) 1.0112(19) 0.6504(16) 0.028(3) Uiso 1.000
H H6 0.244(3) 0.9757(18) 0.9017(16) 0.022(3) Uiso 1.000
H H7 -0.047(3) 0.8282(17) 0.7979(15) 0.022(3) Uiso 1.000
H H8 0.657(3) 0.5148(17) 0.8621(16) 0.024(3) Uiso 1.000
H H9 0.330(3) 0.3973(19) 0.8415(16) 0.027(3) Uiso 1.000

loop_
_atom_type_symbol
_atom_type_description
_atom_type_scat_dispersion_real
_atom_type_scat_dispersion_imag
_atom_type_scat_source
O O 0.0106 0.0060 'International Tables Vol C Tables 4.2.6.8 and 6.1.1.4'
H H 0.0000 0.0000 'International Tables Vol C Tables 4.2.6.8 and 6.1.1.4'
C C 0.0033 0.0016 'International Tables Vol C Tables 4.2.6.8 and 6.1.1.4'

loop_
_geom_angle_atom_site_label_1
_geom_angle_atom_site_label_2
_geom_angle_atom_site_label_3
_geom_angle_site_symmetry_1
_geom_angle_site_symmetry_3
_geom_angle
_geom_angle_publ_flag
C3 O1 C4 . . 116.01(8) yes
C1 C2 C3 . . 113.47(10) no
O1 C3 C2 . . 107.59(8) yes
O1 C4 O2 . . 123.77(10) yes
O1 C4 C5 . . 110.98(8) yes
O2 C4 C5 . . 125.24(10) yes
C4 C5 C5 . 2_667 112.26(8) no
C2 C1 H1 . . 110.5(9) no
C2 C1 H2 . . 112.5(9) no
C2 C1 H3 . . 111.1(8) no
H1 C1 H2 . . 107.1(12) no
H1 C1 H3 . . 106.9(13) no
H2 C1 H3 . . 108.6(12) no
C1 C2 H4 . . 111.0(8) no
C1 C2 H5 . . 109.0(8) no
C3 C2 H4 . . 108.2(8) no
C3 C2 H5 . . 107.2(8) no
H4 C2 H5 . . 107.8(12) no
O1 C3 H6 . . 108.4(8) no
O1 C3 H7 . . 107.8(8) no
C2 C3 H6 . . 111.9(8) no
C2 C3 H7 . . 111.8(7) no
H6 C3 H7 . . 109.3(11) no
C4 C5 H8 . . 108.2(8) no
C4 C5 H9 . . 105.9(9) no
H8 C5 H9 . . 107.7(11) no
C5 C5 H8 2_667 . 111.1(8) no
C5 C5 H9 2_667 . 111.3(9) no

loop_
_geom_bond_atom_site_label_1
_geom_bond_atom_site_label_2
_geom_bond_site_symmetry_2
_geom_bond_distance
_geom_bond_publ_flag
O1 C3 . 1.4580(15) yes
O1 C4 . 1.3400(14) yes
O2 C4 . 1.2063(13) yes
C1 C2 . 1.5205(18) no
C2 C3 . 1.5082(17) no
C4 C5 . 1.5032(17) no
C5 C5 2_667 1.5173(16) no
C1 H1 . 0.997(18) no
C1 H2 . 0.979(16) no
C1 H3 . 0.988(16) no
C2 H4 . 0.983(13) no
C2 H5 . 0.989(15) no
C3 H6 . 0.972(14) no
C3 H7 . 0.988(13) no
C5 H8 . 0.970(13) no
C5 H9 . 0.974(14) no

loop_
_geom_contact_atom_site_label_1
_geom_contact_atom_site_label_2
_geom_contact_distance
_geom_contact_site_symmetry_2
_geom_contact_publ_flag
O2 C3 3.291(2) 2_577 no
O2 C5 3.366(2) 2_567 no
O2 C5 3.390(2) 1_455 no
O1 H3 2.655(14) . no
O1 H7 2.745(13) 1_655 no
O2 H2 2.865(15) 1_556 no
O2 H8 2.820(13) 1_455 no
O2 H6 2.527(15) . no
O2 H7 2.694(13) . no
O2 H6 2.856(14) 2_577 no
O2 H8 2.694(14) 2_667 no
O2 H9 2.738(14) 2_567 no
O2 H9 2.905(14) 2_667 no
C3 O2 3.291(2) 2_577 no
C5 O2 3.366(2) 2_567 no
C5 O2 3.390(2) 1_655 no
C1 H8 3.083(13) 2_666 no
C1 H5 3.092(15) 2_576 no
C4 H6 2.984(14) 2_677 no
C4 H8 2.927(13) 1_455 no
H1 H7 2.563(19) . no
H2 O2 2.865(15) 1_554 no
H2 H5 2.60(2) 2_576 no
H2 H8 2.56(2) 2_666 no
H3 O1 2.655(14) . no
H5 C1 3.092(15) 2_576 no
H5 H2 2.60(2) 2_576 no
H6 O2 2.527(15) . no
H6 O2 2.856(14) 2_577 no
H6 C4 2.984(14) 2_677 no
H7 O1 2.745(13) 1_455 no
H7 O2 2.694(13) . no
H7 H1 2.563(19) . no
H8 O2 2.820(13) 1_655 no
H8 C4 2.927(13) 1_655 no
H8 O2 2.694(14) 2_667 no
H8 C1 3.083(13) 2_666 no
H8 H2 2.56(2) 2_666 no
H9 O2 2.738(14) 2_567 no
H9 O2 2.905(14) 2_667 no

loop_
_geom_torsion_atom_site_label_1
_geom_torsion_atom_site_label_2
_geom_torsion_atom_site_label_3
_geom_torsion_atom_site_label_4
_geom_torsion_site_symmetry_3
_geom_torsion_site_symmetry_4
_geom_torsion
_geom_torsion_publ_flag
C3 O1 C4 C5 . . 176.98(8) no
C4 O1 C3 C2 . . 173.98(9) no
C3 O1 C4 O2 . . -2.09(14) no
C1 C2 C3 O1 . . 63.13(12) no
O1 C4 C5 C5 . 2_667 162.42(8) no
O2 C4 C5 C5 . 2_667 -18.52(14) no
C4 C5 C5 C4 2_667 2_667 180.00(9) no
